data_7133804
loop_
_publ_author_name
'Qiu, Xujun'
'Cai, Qianyu'
'Pohl, Eric'
'Jung, Andr&#xe9;'
'Su, Haopu'
'Fuhr, Olaf'
'Schepers, Ute'
'Br&#xe4;se, Stefan'

_publ_section_title
;
 A simple method to modulate the selectivity of aryl azide photolysis
 using cucurbit[8]uril.
;
_journal_issue 88
_journal_name_full 'Chemical communications (Cambridge, England)'
_journal_page_first 12852
_journal_page_last 12855
_journal_paper_doi 10.1039/d4cc04209c
_journal_volume 60
_journal_year 2024
_chemical_formula_moiety 'Cl, H2 O, C26 H23 N4'
_chemical_formula_sum 'C26 H25 Cl N4 O'
_chemical_formula_weight 444.95
_space_group_crystal_system monoclinic
_space_group_IT_number 14
_space_group_name_Hall '-P 2yn'
_space_group_name_H-M_alt 'P 1 21/n 1'
_atom_sites_solution_hydrogens mixed
_atom_sites_solution_primary dual
_audit_creation_date 2024-03-20
_audit_creation_method
;
Olex2 1.5
(compiled 2024.02.16 svn.r378c4104 for OlexSys, GUI svn.r6928)
;
_audit_update_record
;
2024-08-12 deposited with the CCDC.	2024-10-02 downloaded from the CCDC.
;
_cell_angle_alpha 90
_cell_angle_beta 90.753(2)
_cell_angle_gamma 90
_cell_formula_units_Z 4
_cell_length_a 7.6248(2)
_cell_length_b 10.9476(2)
_cell_length_c 26.8702(7)
_cell_measurement_reflns_used 25728
_cell_measurement_temperature 180
_cell_measurement_theta_max 64.33
_cell_measurement_theta_min 3.79
_cell_volume 2242.75(9)
_computing_cell_refinement
;
X-Area Recipe 2.0.1 (STOE, 2023)
;
_computing_data_collection
;
X-Area Pilatus3_SV 1.31.192.0 (STOE, 2023)
;
_computing_data_reduction
;
X-Area Integrate 2.5.15.0 (STOE, 2023)
X-Area LANA 2.7.12 (STOE, 2023)
;
_computing_molecular_graphics 'Olex2 1.5 (Dolomanov et al., 2009)'
_computing_publication_material
;
STOE & Cie GmbH, X-Area, software package for collecting single-crystal or
multi-domain crystal data on STOE area-detector diffractometers, for image 
processing, for the correction and scaling of reflection intensities and 
for outlier rejection, version 2.3, Darmstadt 2023
;
_computing_structure_refinement 'SHELXL 2018/3 (Sheldrick, 2015)'
_computing_structure_solution 'SHELXT  (Sheldrick, 2015)'
_diffrn_ambient_temperature 180
_diffrn_detector 'Eiger R 4M'
_diffrn_detector_area_resol_mean 13.33
_diffrn_detector_type DECTRIS
_diffrn_measured_fraction_theta_full 0.990
_diffrn_measured_fraction_theta_max 0.966
_diffrn_measurement_details
;
 1157 frames, detector distance = 80 mm
;
_diffrn_measurement_device 'Eulerian 4-circle diffractometer'
_diffrn_measurement_device_type 'Stoe StadiVari'
_diffrn_measurement_method 'rotation method, \w scans'
_diffrn_radiation_collimation '1.2 0.6 mm diameter'
_diffrn_radiation_monochromator 'Graded multilayer mirror'
_diffrn_radiation_polarisn_norm 0
_diffrn_radiation_probe x-ray
_diffrn_radiation_type 'Ga K\a'
_diffrn_radiation_wavelength 1.34143
_diffrn_reflns_av_R_equivalents 0.0159
_diffrn_reflns_av_unetI/netI 0.0128
_diffrn_reflns_Laue_measured_fraction_full 0.990
_diffrn_reflns_Laue_measured_fraction_max 0.966
_diffrn_reflns_limit_h_max 10
_diffrn_reflns_limit_h_min -6
_diffrn_reflns_limit_k_max 14
_diffrn_reflns_limit_k_min -14
_diffrn_reflns_limit_l_max 35
_diffrn_reflns_limit_l_min -31
_diffrn_reflns_number 19114
_diffrn_reflns_point_group_measured_fraction_full 0.990
_diffrn_reflns_point_group_measured_fraction_max 0.966
_diffrn_reflns_theta_full 53.597
_diffrn_reflns_theta_max 64.000
_diffrn_reflns_theta_min 3.793
_diffrn_source 'Metal Jet D2+'
_diffrn_source_current 3.57
_diffrn_source_power 0.250
_diffrn_source_target Ga
_diffrn_source_type 'Metal Jet D2+'
_diffrn_source_voltage 70
_exptl_absorpt_coefficient_mu 1.123
_exptl_absorpt_correction_T_max 0.9236
_exptl_absorpt_correction_T_min 0.8025
_exptl_absorpt_correction_type multi-scan
_exptl_absorpt_process_details
;
STOE LANA, absorption correction by scaling of reflection intensities.
J. Koziskova, F. Hahn, J. Richter, J. Kozisek, "Comparison of different
absorption corrections on the model structure of tetrakis(\m~2~-acetato)-
diaqua-di-copper(II)", Acta Chimica Slovaca, vol. 9, no. 2, 2016, pp. 136 - 140.
Afterwards a spherical absorption correction was performed within STOE LANA.
;
_exptl_crystal_colour yellow
_exptl_crystal_colour_primary yellow
_exptl_crystal_density_diffrn 1.318
_exptl_crystal_density_method 'not measured'
_exptl_crystal_description block
_exptl_crystal_F_000 936
_exptl_crystal_size_max 0.1
_exptl_crystal_size_mid 0.08
_exptl_crystal_size_min 0.06
_exptl_crystal_size_rad 0.040
_refine_diff_density_max 0.717
_refine_diff_density_min -0.419
_refine_diff_density_rms 0.049
_refine_ls_extinction_method none
_refine_ls_goodness_of_fit_ref 1.063
_refine_ls_hydrogen_treatment constr
_refine_ls_matrix_type full
_refine_ls_number_parameters 293
_refine_ls_number_reflns 5457
_refine_ls_number_restraints 0
_refine_ls_restrained_S_all 1.063
_refine_ls_R_factor_all 0.0463
_refine_ls_R_factor_gt 0.0418
_refine_ls_shift/su_max 0.001
_refine_ls_shift/su_mean 0.000
_refine_ls_structure_factor_coef Fsqd
_refine_ls_weighting_details 'w=1/[\s^2^(Fo^2^)+(0.0709P)^2^+0.7882P] where P=(Fo^2^+2Fc^2^)/3'
_refine_ls_weighting_scheme calc
_refine_ls_wR_factor_gt 0.1236
_refine_ls_wR_factor_ref 0.1266
_reflns_Friedel_coverage 0.000
_reflns_number_gt 4797
_reflns_number_total 5457
_reflns_threshold_expression 'I > 2\s(I)'
_cod_data_source_file d4cc04209c2.cif
_cod_data_source_block xqr320s
_cod_depositor_comments 'Adding full bibliography for 7133804--7133806.cif.'
_cod_database_code 7133804
_shelx_shelxl_version_number 2018/3
_shelx_space_group_comment
;
The symmetry employed for this shelxl refinement is uniquely defined
by the following loop, which should always be used as a source of
symmetry information in preference to the above space-group names.
They are only intended as comments.
;
_shelx_estimated_absorpt_t_max 0.936
_shelx_estimated_absorpt_t_min 0.896
_olex2_refinement_description
;
1. Fixed Uiso
 At 1.2 times of:
  All C(H) groups, All C(H,H) groups
 At 1.5 times of:
  All C(H,H,H) groups, All O(H,H) groups
2.a Free rotating group:
 O1(H1A,H1B)
2.b Secondary CH2 refined with riding coordinates:
 C7(H7A,H7B), C8(H8A,H8B), C15(H15A,H15B), C16(H16A,H16B)
2.c Aromatic/amide H refined with riding coordinates:
 C3(H3), C4(H4), C6(H6), C10(H10), C11(H11), C13(H13), C14(H14), C17(H17),
 C21(H21), C22(H22), C23(H23), C24(H24)
2.d Idealised Me refined as rotating group:
 C26(H26A,H26B,H26C)
;
_olex2_submission_special_instructions 'No special instructions were received'
_stoe_detector_distance '80.0 mm'
_stoe_detector_pixelsize_x '0.075 mm'
_stoe_detector_pixelsize_y '0.075 mm'
_stoe_detector_size_x '15.5 cm'
_stoe_detector_size_y '16.2 cm'
_stoe_evaluation_integration_a 18.0
_stoe_evaluation_integration_b 0.4
_stoe_evaluation_integration_ems 0.014
_stoe_evaluation_lana_bis_l_even_max -
_stoe_evaluation_lana_bis_l_odd_max -
_stoe_evaluation_lana_bos_l_even_max 4
_stoe_evaluation_lana_bos_l_odd_max 1
_stoe_evaluation_lana_completeness 96.5
_stoe_evaluation_lana_dxs_max_order -
_stoe_evaluation_lana_dys_max_order -
_stoe_evaluation_lana_fs_max_order 3
_stoe_evaluation_lana_max_2theta_available 128.1
_stoe_evaluation_lana_max_2theta_desired 128.1
_stoe_evaluation_lana_mean_redundancy 3.5
_stoe_evaluation_lana_number_refls_after_or 19114
_stoe_evaluation_lana_number_refls_outliers 3555
_stoe_evaluation_lana_number_refls_total 22669
_stoe_evaluation_lana_number_refls_unique 5457
_stoe_evaluation_lana_number_refls_written 19114
_stoe_evaluation_lana_or_c1 0.035
_stoe_evaluation_lana_or_c2 0
_stoe_evaluation_lana_or_c3 0
_stoe_evaluation_lana_or_c4 0.7
_stoe_evaluation_lana_point_group 2/m
_stoe_evaluation_lana_table
;
#----------------------------------------------------------------------------
2Theta          13.2   26.8   40.4   54.0   67.6   81.2   94.8  108.4  122.0
#----------------------------------------------------------------------------
<Resolution>    5.34   2.76   1.87   1.46   1.21   1.04   0.91   0.83   0.77
N(total)          94    356   1335   3495   4288   3845   4160   3227   1869
<Redundancy>     2.8    2.3    3.4    5.5    4.9    3.7    3.5    2.8    2.1
Complet. [%%]    78.4   94.5   99.7  100.0  100.0   98.0   99.9   98.6   84.6
<I/sigma>      533.7  316.9  131.6   66.6   45.8   30.3   16.4   12.7   12.4
R(int)         0.011  0.011  0.014  0.015  0.016  0.018  0.023  0.030  0.042
#----------------------------------------------------------------------------
;
_stoe_measurement_identifier XQR320s
_stoe_measurement_max_exposure_per_frame '1.0 s'
_stoe_measurement_mean_exposure_per_frame '1.0 s'
_stoe_measurement_min_exposure_per_frame '1.0 s'
_stoe_measurement_total_exposure_time '19 min'
_stoe_measurement_total_frame_number 1157
_stoe_measurement_total_run_number 19
_stoe_measurement_tube_power '250 W'

loop_
_space_group_symop_operation_xyz
'x, y, z'
'-x+1/2, y+1/2, -z+1/2'
'-x, -y, -z'
'x-1/2, -y-1/2, z-1/2'

loop_
_atom_site_label
_atom_site_type_symbol
_atom_site_fract_x
_atom_site_fract_y
_atom_site_fract_z
_atom_site_U_iso_or_equiv
_atom_site_adp_type
_atom_site_occupancy
_atom_site_site_symmetry_order
_atom_site_calc_flag
_atom_site_refinement_flags_posn
_atom_site_refinement_flags_adp
_atom_site_refinement_flags_occupancy
_atom_site_disorder_assembly
_atom_site_disorder_group
Cl1 Cl 0.21743(6) 0.10356(4) 0.53848(2) 0.04856(13) Uani 1 1 d . . . . .
O1 O 0.5166(2) -0.10194(14) 0.55315(7) 0.0642(4) Uani 1 1 d G . . . .
H1A H 0.585391 -0.101136 0.528551 0.096 Uiso 1 1 d G U . . .
H1B H 0.446725 -0.041555 0.551138 0.096 Uiso 1 1 d G U . . .
N1 N 0.79862(15) 0.25470(10) 0.51145(4) 0.0259(2) Uani 1 1 d . . . . .
N2 N 0.73693(18) 0.08143(10) 0.62641(4) 0.0321(3) Uani 1 1 d . . . . .
N3 N 0.81236(17) -0.01425(11) 0.61377(4) 0.0311(3) Uani 1 1 d . . . . .
N4 N 0.8742(2) -0.10641(12) 0.60884(5) 0.0429(3) Uani 1 1 d . . . . .
C1 C 0.63877(15) 0.31903(10) 0.66194(4) 0.0204(2) Uani 1 1 d . . . . .
C2 C 0.48515(16) 0.38547(11) 0.67297(5) 0.0216(2) Uani 1 1 d . . . . .
C3 C 0.46814(16) 0.42941(11) 0.72126(5) 0.0230(2) Uani 1 1 d . . . . .
H3 H 0.382644 0.490131 0.727979 0.028 Uiso 1 1 calc R U . . .
C4 C 0.57379(16) 0.38610(11) 0.75970(5) 0.0231(2) Uani 1 1 d . . . . .
H4 H 0.562477 0.418947 0.792225 0.028 Uiso 1 1 calc R U . . .
C5 C 0.69674(15) 0.29447(11) 0.75090(4) 0.0216(2) Uani 1 1 d . . . . .
C6 C 0.73932(15) 0.27181(11) 0.70153(4) 0.0210(2) Uani 1 1 d . . . . .
H6 H 0.839074 0.223100 0.694487 0.025 Uiso 1 1 calc R U . . .
C7 C 0.32739(17) 0.38952(13) 0.63824(5) 0.0285(3) Uani 1 1 d . . . . .
H7A H 0.363645 0.363435 0.604627 0.034 Uiso 1 1 calc R U . . .
H7B H 0.285079 0.474819 0.635748 0.034 Uiso 1 1 calc R U . . .
C8 C 0.17153(18) 0.30526(14) 0.65587(6) 0.0353(3) Uani 1 1 d . . . . .
H8A H 0.074665 0.357480 0.667726 0.042 Uiso 1 1 calc R U . . .
H8B H 0.126852 0.257506 0.627094 0.042 Uiso 1 1 calc R U . . .
C9 C 0.22566(16) 0.21837(13) 0.69696(5) 0.0288(3) Uani 1 1 d . . . . .
C10 C 0.19369(17) 0.24549(13) 0.74656(6) 0.0304(3) Uani 1 1 d . . . . .
H10 H 0.097549 0.296506 0.754790 0.036 Uiso 1 1 calc R U . . .
C11 C 0.30072(18) 0.19882(13) 0.78422(5) 0.0304(3) Uani 1 1 d . . . . .
H11 H 0.276948 0.217880 0.817954 0.036 Uiso 1 1 calc R U . . .
C12 C 0.44310(17) 0.12403(12) 0.77281(5) 0.0287(3) Uani 1 1 d . . . . .
C13 C 0.45046(18) 0.07728(12) 0.72458(6) 0.0297(3) Uani 1 1 d . . . . .
H13 H 0.530180 0.013146 0.717422 0.036 Uiso 1 1 calc R U . . .
C14 C 0.34306(18) 0.12308(12) 0.68692(6) 0.0299(3) Uani 1 1 d . . . . .
H14 H 0.348993 0.089913 0.654312 0.036 Uiso 1 1 calc R U . . .
C15 C 0.60099(19) 0.11580(14) 0.80684(6) 0.0347(3) Uani 1 1 d . . . . .
H15A H 0.647660 0.031449 0.805950 0.042 Uiso 1 1 calc R U . . .
H15B H 0.564589 0.133038 0.841366 0.042 Uiso 1 1 calc R U . . .
C16 C 0.75200(17) 0.20814(12) 0.79208(5) 0.0260(3) Uani 1 1 d . . . . .
H16A H 0.786951 0.256314 0.821776 0.031 Uiso 1 1 calc R U . . .
H16B H 0.855644 0.161101 0.781276 0.031 Uiso 1 1 calc R U . . .
C17 C 0.79269(17) 0.16306(12) 0.54361(5) 0.0266(3) Uani 1 1 d . . . . .
H17 H 0.823345 0.083287 0.532869 0.032 Uiso 1 1 calc R U . . .
C18 C 0.74229(17) 0.18083(11) 0.59312(5) 0.0243(2) Uani 1 1 d . . . . .
C19 C 0.69198(15) 0.29574(11) 0.60987(4) 0.0209(2) Uani 1 1 d . . . . .
C20 C 0.70216(16) 0.39453(11) 0.57489(4) 0.0221(2) Uani 1 1 d . . . . .
C21 C 0.66493(17) 0.51752(12) 0.58788(5) 0.0258(3) Uani 1 1 d . . . . .
H21 H 0.630953 0.535931 0.620929 0.031 Uiso 1 1 calc R U . . .
C22 C 0.6769(2) 0.61012(12) 0.55384(5) 0.0311(3) Uani 1 1 d . . . . .
H22 H 0.650745 0.691532 0.563482 0.037 Uiso 1 1 calc R U . . .
C23 C 0.7274(2) 0.58570(13) 0.50494(5) 0.0344(3) Uani 1 1 d . . . . .
H23 H 0.733815 0.650488 0.481510 0.041 Uiso 1 1 calc R U . . .
C24 C 0.76769(19) 0.46928(13) 0.49065(5) 0.0314(3) Uani 1 1 d . . . . .
H24 H 0.803538 0.453442 0.457548 0.038 Uiso 1 1 calc R U . . .
C25 C 0.75581(16) 0.37265(12) 0.52526(5) 0.0244(2) Uani 1 1 d . . . . .
C26 C 0.8564(2) 0.22757(14) 0.46041(5) 0.0358(3) Uani 1 1 d . . . . .
H26A H 0.764160 0.251319 0.436575 0.054 Uiso 1 1 calc R U . . .
H26B H 0.879729 0.139898 0.457281 0.054 Uiso 1 1 calc R U . . .
H26C H 0.963666 0.273501 0.453476 0.054 Uiso 1 1 calc R U . . .

loop_
_atom_site_aniso_label
_atom_site_aniso_U_11
_atom_site_aniso_U_22
_atom_site_aniso_U_33
_atom_site_aniso_U_23
_atom_site_aniso_U_13
_atom_site_aniso_U_12
Cl1 0.0535(3) 0.0291(2) 0.0631(3) -0.00150(16) -0.0005(2) 0.00614(16)
O1 0.0554(9) 0.0542(9) 0.0827(11) 0.0090(7) -0.0044(7) 0.0140(7)
N1 0.0283(5) 0.0262(5) 0.0232(5) -0.0012(4) 0.0034(4) -0.0015(4)
N2 0.0483(7) 0.0188(5) 0.0294(5) 0.0004(4) 0.0115(5) 0.0056(5)
N3 0.0428(7) 0.0248(6) 0.0257(5) 0.0021(4) 0.0058(5) 0.0044(5)
N4 0.0631(9) 0.0305(7) 0.0354(6) 0.0044(5) 0.0114(6) 0.0158(6)
C1 0.0194(5) 0.0173(5) 0.0245(5) -0.0013(4) 0.0007(4) -0.0017(4)
C2 0.0196(5) 0.0188(5) 0.0265(6) 0.0019(4) -0.0006(4) 0.0004(4)
C3 0.0212(5) 0.0179(5) 0.0299(6) -0.0012(4) 0.0026(4) 0.0021(4)
C4 0.0241(6) 0.0209(6) 0.0241(5) -0.0032(4) 0.0011(4) -0.0016(4)
C5 0.0185(5) 0.0204(5) 0.0258(5) -0.0003(4) -0.0019(4) -0.0023(4)
C6 0.0172(5) 0.0181(5) 0.0279(6) -0.0007(4) 0.0009(4) -0.0003(4)
C7 0.0222(6) 0.0340(7) 0.0293(6) 0.0045(5) -0.0028(5) 0.0034(5)
C8 0.0217(6) 0.0391(8) 0.0449(8) 0.0067(6) -0.0077(5) -0.0021(5)
C9 0.0179(6) 0.0282(6) 0.0403(7) 0.0028(5) -0.0027(5) -0.0058(5)
C10 0.0180(6) 0.0290(7) 0.0442(7) 0.0011(5) 0.0035(5) -0.0016(5)
C11 0.0254(6) 0.0294(7) 0.0363(7) 0.0028(5) 0.0051(5) -0.0048(5)
C12 0.0246(6) 0.0242(6) 0.0374(7) 0.0091(5) 0.0013(5) -0.0042(5)
C13 0.0254(6) 0.0204(6) 0.0433(7) 0.0035(5) 0.0042(5) -0.0024(5)
C14 0.0250(6) 0.0264(6) 0.0384(7) -0.0019(5) 0.0010(5) -0.0063(5)
C15 0.0309(7) 0.0349(7) 0.0383(7) 0.0149(6) -0.0019(6) -0.0016(5)
C16 0.0235(6) 0.0278(6) 0.0266(6) 0.0024(5) -0.0023(5) 0.0019(5)
C17 0.0290(6) 0.0227(6) 0.0281(6) -0.0021(5) 0.0036(5) 0.0008(5)
C18 0.0262(6) 0.0211(6) 0.0259(6) 0.0009(4) 0.0030(4) 0.0000(4)
C19 0.0188(5) 0.0201(5) 0.0238(5) -0.0006(4) 0.0003(4) -0.0013(4)
C20 0.0205(5) 0.0210(6) 0.0249(5) -0.0001(4) -0.0016(4) -0.0023(4)
C21 0.0271(6) 0.0213(6) 0.0291(6) -0.0007(5) -0.0019(5) -0.0013(5)
C22 0.0357(7) 0.0213(6) 0.0362(7) 0.0020(5) -0.0048(6) -0.0021(5)
C23 0.0428(8) 0.0272(7) 0.0329(7) 0.0089(5) -0.0057(6) -0.0053(6)
C24 0.0377(7) 0.0305(7) 0.0260(6) 0.0045(5) -0.0008(5) -0.0048(5)
C25 0.0241(6) 0.0239(6) 0.0254(6) 0.0005(5) -0.0011(4) -0.0024(5)
C26 0.0483(9) 0.0342(7) 0.0253(6) -0.0035(5) 0.0103(6) -0.0037(6)

loop_
_atom_type_symbol
_atom_type_description
_atom_type_scat_dispersion_real
_atom_type_scat_dispersion_imag
_atom_type_scat_source
C C 0.0137 0.0067 'International Tables Vol C Tables 4.2.6.8 and 6.1.1.4'
H H 0.0000 0.0000 'International Tables Vol C Tables 4.2.6.8 and 6.1.1.4'
Cl Cl 0.3281 0.5435 'International Tables Vol C Tables 4.2.6.8 and 6.1.1.4'
N N 0.0241 0.0134 'International Tables Vol C Tables 4.2.6.8 and 6.1.1.4'
O O 0.0389 0.0241 'International Tables Vol C Tables 4.2.6.8 and 6.1.1.4'

loop_
_geom_angle_atom_site_label_1
_geom_angle_atom_site_label_2
_geom_angle_atom_site_label_3
_geom_angle
_geom_angle_site_symmetry_1
_geom_angle_site_symmetry_3
_geom_angle_publ_flag
H1A O1 H1B 109.6 . . ?
C17 N1 C25 121.41(11) . . ?
C17 N1 C26 117.83(11) . . ?
C25 N1 C26 120.74(11) . . ?
N3 N2 C18 117.35(11) . . ?
N4 N3 N2 170.21(14) . . ?
C2 C1 C19 121.58(10) . . ?
C6 C1 C2 118.50(11) . . ?
C6 C1 C19 119.90(10) . . ?
C1 C2 C7 122.67(11) . . ?
C3 C2 C1 117.45(11) . . ?
C3 C2 C7 118.81(11) . . ?
C2 C3 H3 119.4 . . ?
C4 C3 C2 121.10(11) . . ?
C4 C3 H3 119.4 . . ?
C3 C4 H4 119.8 . . ?
C3 C4 C5 120.34(11) . . ?
C5 C4 H4 119.8 . . ?
C4 C5 C16 120.47(11) . . ?
C6 C5 C4 117.08(11) . . ?
C6 C5 C16 121.34(11) . . ?
C1 C6 H6 119.2 . . ?
C5 C6 C1 121.69(11) . . ?
C5 C6 H6 119.2 . . ?
C2 C7 H7A 109.0 . . ?
C2 C7 H7B 109.0 . . ?
C2 C7 C8 113.11(11) . . ?
H7A C7 H7B 107.8 . . ?
C8 C7 H7A 109.0 . . ?
C8 C7 H7B 109.0 . . ?
C7 C8 H8A 109.0 . . ?
C7 C8 H8B 109.0 . . ?
H8A C8 H8B 107.8 . . ?
C9 C8 C7 112.76(11) . . ?
C9 C8 H8A 109.0 . . ?
C9 C8 H8B 109.0 . . ?
C10 C9 C8 121.10(13) . . ?
C10 C9 C14 117.61(13) . . ?
C14 C9 C8 119.77(13) . . ?
C9 C10 H10 119.6 . . ?
C11 C10 C9 120.74(13) . . ?
C11 C10 H10 119.6 . . ?
C10 C11 H11 119.8 . . ?
C10 C11 C12 120.43(13) . . ?
C12 C11 H11 119.8 . . ?
C11 C12 C15 121.30(14) . . ?
C13 C12 C11 117.36(13) . . ?
C13 C12 C15 120.06(13) . . ?
C12 C13 H13 119.5 . . ?
C14 C13 C12 120.96(13) . . ?
C14 C13 H13 119.5 . . ?
C9 C14 H14 120.0 . . ?
C13 C14 C9 120.03(13) . . ?
C13 C14 H14 120.0 . . ?
C12 C15 H15A 109.0 . . ?
C12 C15 H15B 109.0 . . ?
C12 C15 C16 112.79(11) . . ?
H15A C15 H15B 107.8 . . ?
C16 C15 H15A 109.0 . . ?
C16 C15 H15B 109.0 . . ?
C5 C16 C15 112.66(10) . . ?
C5 C16 H16A 109.1 . . ?
C5 C16 H16B 109.1 . . ?
C15 C16 H16A 109.1 . . ?
C15 C16 H16B 109.1 . . ?
H16A C16 H16B 107.8 . . ?
N1 C17 H17 119.1 . . ?
N1 C17 C18 121.70(12) . . ?
C18 C17 H17 119.1 . . ?
C17 C18 N2 120.35(11) . . ?
C19 C18 N2 118.83(11) . . ?
C19 C18 C17 120.79(11) . . ?
C18 C19 C1 122.69(11) . . ?
C18 C19 C20 116.86(11) . . ?
C20 C19 C1 120.37(10) . . ?
C21 C20 C19 122.72(11) . . ?
C25 C20 C19 120.42(11) . . ?
C25 C20 C21 116.85(11) . . ?
C20 C21 H21 119.3 . . ?
C22 C21 C20 121.49(12) . . ?
C22 C21 H21 119.3 . . ?
C21 C22 H22 119.8 . . ?
C21 C22 C23 120.47(13) . . ?
C23 C22 H22 119.8 . . ?
C22 C23 H23 119.8 . . ?
C24 C23 C22 120.47(13) . . ?
C24 C23 H23 119.8 . . ?
C23 C24 H24 120.1 . . ?
C23 C24 C25 119.80(13) . . ?
C25 C24 H24 120.1 . . ?
N1 C25 C20 118.76(11) . . ?
N1 C25 C24 120.34(12) . . ?
C24 C25 C20 120.90(12) . . ?
N1 C26 H26A 109.5 . . ?
N1 C26 H26B 109.5 . . ?
N1 C26 H26C 109.5 . . ?
H26A C26 H26B 109.5 . . ?
H26A C26 H26C 109.5 . . ?
H26B C26 H26C 109.5 . . ?

loop_
_geom_bond_atom_site_label_1
_geom_bond_atom_site_label_2
_geom_bond_distance
_geom_bond_site_symmetry_2
_geom_bond_publ_flag
O1 H1A 0.8492 . ?
O1 H1B 0.8503 . ?
N1 C17 1.3253(17) . ?
N1 C25 1.3838(17) . ?
N1 C26 1.4761(16) . ?
N2 N3 1.2443(16) . ?
N2 C18 1.4096(16) . ?
N3 N4 1.1222(17) . ?
C1 C2 1.4135(16) . ?
C1 C6 1.4019(16) . ?
C1 C19 1.4841(16) . ?
C2 C3 1.3915(17) . ?
C2 C7 1.5134(17) . ?
C3 H3 0.9500 . ?
C3 C4 1.3852(17) . ?
C4 H4 0.9500 . ?
C4 C5 1.3953(17) . ?
C5 C6 1.3922(17) . ?
C5 C16 1.5109(17) . ?
C6 H6 0.9500 . ?
C7 H7A 0.9900 . ?
C7 H7B 0.9900 . ?
C7 C8 1.582(2) . ?
C8 H8A 0.9900 . ?
C8 H8B 0.9900 . ?
C8 C9 1.511(2) . ?
C9 C10 1.390(2) . ?
C9 C14 1.4030(19) . ?
C10 H10 0.9500 . ?
C10 C11 1.389(2) . ?
C11 H11 0.9500 . ?
C11 C12 1.397(2) . ?
C12 C13 1.395(2) . ?
C12 C15 1.505(2) . ?
C13 H13 0.9500 . ?
C13 C14 1.387(2) . ?
C14 H14 0.9500 . ?
C15 H15A 0.9900 . ?
C15 H15B 0.9900 . ?
C15 C16 1.5865(19) . ?
C16 H16A 0.9900 . ?
C16 H16B 0.9900 . ?
C17 H17 0.9500 . ?
C17 C18 1.4031(17) . ?
C18 C19 1.3916(17) . ?
C19 C20 1.4356(16) . ?
C20 C21 1.4205(17) . ?
C20 C25 1.4204(17) . ?
C21 H21 0.9500 . ?
C21 C22 1.3692(18) . ?
C22 H22 0.9500 . ?
C22 C23 1.400(2) . ?
C23 H23 0.9500 . ?
C23 C24 1.367(2) . ?
C24 H24 0.9500 . ?
C24 C25 1.4122(18) . ?
C26 H26A 0.9800 . ?
C26 H26B 0.9800 . ?
C26 H26C 0.9800 . ?

loop_
_geom_torsion_atom_site_label_1
_geom_torsion_atom_site_label_2
_geom_torsion_atom_site_label_3
_geom_torsion_atom_site_label_4
_geom_torsion
_geom_torsion_site_symmetry_1
_geom_torsion_site_symmetry_2
_geom_torsion_site_symmetry_3
_geom_torsion_site_symmetry_4
_geom_torsion_publ_flag
N1 C17 C18 N2 179.87(13) . . . . ?
N1 C17 C18 C19 1.7(2) . . . . ?
N2 C18 C19 C1 2.23(18) . . . . ?
N2 C18 C19 C20 179.06(11) . . . . ?
N3 N2 C18 C17 14.9(2) . . . . ?
N3 N2 C18 C19 -166.93(13) . . . . ?
C1 C2 C3 C4 -15.16(18) . . . . ?
C1 C2 C7 C8 103.35(14) . . . . ?
C1 C19 C20 C21 0.77(18) . . . . ?
C1 C19 C20 C25 178.98(11) . . . . ?
C2 C1 C6 C5 -3.56(17) . . . . ?
C2 C1 C19 C18 -132.33(13) . . . . ?
C2 C1 C19 C20 50.94(16) . . . . ?
C2 C3 C4 C5 -1.82(19) . . . . ?
C2 C7 C8 C9 -12.43(18) . . . . ?
C3 C2 C7 C8 -64.55(16) . . . . ?
C3 C4 C5 C6 15.93(17) . . . . ?
C3 C4 C5 C16 -152.19(12) . . . . ?
C4 C5 C6 C1 -13.20(17) . . . . ?
C4 C5 C16 C15 70.07(15) . . . . ?
C6 C1 C2 C3 17.61(16) . . . . ?
C6 C1 C2 C7 -150.44(12) . . . . ?
C6 C1 C19 C18 45.92(17) . . . . ?
C6 C1 C19 C20 -130.81(12) . . . . ?
C6 C5 C16 C15 -97.53(14) . . . . ?
C7 C2 C3 C4 153.36(12) . . . . ?
C7 C8 C9 C10 97.62(15) . . . . ?
C7 C8 C9 C14 -68.01(17) . . . . ?
C8 C9 C10 C11 -152.41(13) . . . . ?
C8 C9 C14 C13 152.28(13) . . . . ?
C9 C10 C11 C12 0.3(2) . . . . ?
C10 C9 C14 C13 -13.83(19) . . . . ?
C10 C11 C12 C13 -13.61(19) . . . . ?
C10 C11 C12 C15 153.48(13) . . . . ?
C11 C12 C13 C14 13.26(19) . . . . ?
C11 C12 C15 C16 -93.55(16) . . . . ?
C12 C13 C14 C9 0.4(2) . . . . ?
C12 C15 C16 C5 6.72(17) . . . . ?
C13 C12 C15 C16 73.20(17) . . . . ?
C14 C9 C10 C11 13.51(19) . . . . ?
C15 C12 C13 C14 -154.01(13) . . . . ?
C16 C5 C6 C1 154.81(11) . . . . ?
C17 N1 C25 C20 -0.90(18) . . . . ?
C17 N1 C25 C24 178.30(13) . . . . ?
C17 C18 C19 C1 -179.60(11) . . . . ?
C17 C18 C19 C20 -2.77(18) . . . . ?
C18 C19 C20 C21 -176.14(12) . . . . ?
C18 C19 C20 C25 2.06(17) . . . . ?
C19 C1 C2 C3 -164.12(11) . . . . ?
C19 C1 C2 C7 27.83(17) . . . . ?
C19 C1 C6 C5 178.14(11) . . . . ?
C19 C20 C21 C22 179.52(12) . . . . ?
C19 C20 C25 N1 -0.28(18) . . . . ?
C19 C20 C25 C24 -179.47(12) . . . . ?
C20 C21 C22 C23 -0.3(2) . . . . ?
C21 C20 C25 N1 178.03(11) . . . . ?
C21 C20 C25 C24 -1.17(18) . . . . ?
C21 C22 C23 C24 -0.8(2) . . . . ?
C22 C23 C24 C25 0.9(2) . . . . ?
C23 C24 C25 N1 -179.07(13) . . . . ?
C23 C24 C25 C20 0.1(2) . . . . ?
C25 N1 C17 C18 0.2(2) . . . . ?
C25 C20 C21 C22 1.26(19) . . . . ?
C26 N1 C17 C18 178.88(12) . . . . ?
C26 N1 C25 C20 -179.53(12) . . . . ?
C26 N1 C25 C24 -0.33(19) . . . . ?
